data_2203406
loop_
_publ_author_name
R.V.Krishnakumar
V.Vijayabaskar
S.Perumal
S.Selvaraj
S.Natarajan

_publ_section_title
;
 1-Acetyl-5-(2-methoxyphenyl)-3-(2-methoxystyryl)-2-pyrazoline
;
_journal_issue 4
_journal_name_full 'Acta Crystallographica Section E'
_journal_page_first o476
_journal_page_last o478
_journal_paper_doi 10.1107/S1600536804004209
_journal_volume 60
_journal_year 2004
_chemical_formula_iupac 'C21 H22 N2 O3'
_chemical_formula_moiety 'C21 H22 N2 O3'
_chemical_formula_sum 'C21 H22 N2 O3'
_chemical_formula_weight 350.41
_chemical_name_systematic
;
1-Acetyl-5-(2-methoxyphenyl)-3-(2-methoxystyryl)-2-pyrazoline
;
_space_group_IT_number 2
_symmetry_cell_setting triclinic
_symmetry_space_group_name_Hall '-P 1'
_symmetry_space_group_name_H-M 'P -1'
_atom_sites_solution_hydrogens geom
_atom_sites_solution_primary direct
_atom_sites_solution_secondary difmap
_audit_creation_method SHELXL-97
_cell_angle_alpha 70.074(9)
_cell_angle_beta 81.597(10)
_cell_angle_gamma 75.041(8)
_cell_formula_units_Z 2
_cell_length_a 8.8485(11)
_cell_length_b 8.9259(7)
_cell_length_c 12.9652(15)
_cell_measurement_reflns_used 25
_cell_measurement_temperature 293(2)
_cell_measurement_theta_max 46
_cell_measurement_theta_min 21
_cell_volume 928.16(18)
_computing_cell_refinement 'CAD-4 Software'
_computing_data_collection 'CAD-4 Software (Enraf--Nonius, 1989)'
_computing_data_reduction 'CAD-4 Software'
_computing_molecular_graphics 'PLATON (Spek, 1999)'
_computing_publication_material SHELXL97
_computing_structure_refinement 'SHELXL97 (Sheldrick, 1997)'
_computing_structure_solution 'SHELXS97 (Sheldrick, 1990)'
_diffrn_ambient_temperature 293(2)
_diffrn_measured_fraction_theta_full 1.000
_diffrn_measured_fraction_theta_max 1.000
_diffrn_measurement_device_type 'Enraf--Nonius CAD-4'
_diffrn_measurement_method \w-2\q
_diffrn_radiation_monochromator graphite
_diffrn_radiation_source 'fine-focus sealed tube'
_diffrn_radiation_type CuK\a
_diffrn_radiation_wavelength 1.54180
_diffrn_reflns_av_R_equivalents 0.0119
_diffrn_reflns_av_sigmaI/netI 0.0125
_diffrn_reflns_limit_h_max 10
_diffrn_reflns_limit_h_min 0
_diffrn_reflns_limit_k_max 10
_diffrn_reflns_limit_k_min -10
_diffrn_reflns_limit_l_max 15
_diffrn_reflns_limit_l_min -15
_diffrn_reflns_number 3750
_diffrn_reflns_theta_full 69.89
_diffrn_reflns_theta_max 69.89
_diffrn_reflns_theta_min 3.63
_diffrn_standards_decay_% <1
_diffrn_standards_interval_time '1 hour'
_diffrn_standards_number 2
_exptl_absorpt_coefficient_mu 0.681
_exptl_absorpt_correction_T_max 0.92
_exptl_absorpt_correction_T_min 0.86
_exptl_absorpt_correction_type psi-scan
_exptl_absorpt_process_details '(North et al., 1968)'
_exptl_crystal_colour yellow
_exptl_crystal_density_diffrn 1.254
_exptl_crystal_density_method 'not measured'
_exptl_crystal_description plates
_exptl_crystal_F_000 372
_exptl_crystal_size_max 0.24
_exptl_crystal_size_mid 0.18
_exptl_crystal_size_min 0.12
_refine_diff_density_max 0.300
_refine_diff_density_min -0.229
_refine_ls_extinction_coef 0.0170(13)
_refine_ls_extinction_expression Fc^*^=kFc[1+0.001xFc^2^\l^3^/sin(2\q)]^-1/4^
_refine_ls_extinction_method SHELXL97
_refine_ls_goodness_of_fit_ref 1.083
_refine_ls_hydrogen_treatment constr
_refine_ls_matrix_type full
_refine_ls_number_parameters 236
_refine_ls_number_reflns 3507
_refine_ls_number_restraints 0
_refine_ls_restrained_S_all 1.083
_refine_ls_R_factor_all 0.0519
_refine_ls_R_factor_gt 0.0457
_refine_ls_shift/su_max 0.000
_refine_ls_shift/su_mean 0.000
_refine_ls_structure_factor_coef Fsqd
_refine_ls_weighting_details 'calc w=1/[\s^2^(Fo^2^)+(0.0618P)^2^+0.3268P] where P=(Fo^2^+2Fc^2^)/3'
_refine_ls_weighting_scheme calc
_refine_ls_wR_factor_gt 0.1312
_refine_ls_wR_factor_ref 0.1388
_reflns_number_gt 3058
_reflns_number_total 3507
_reflns_threshold_expression I>2\s(I)
_cod_data_source_file cv6274.cif
_cod_data_source_block I
_cod_original_cell_volume 928.17(17)
_cod_original_sg_symbol_H-M P-1
_cod_database_code 2203406

loop_
_symmetry_equiv_pos_as_xyz
'x, y, z'
'-x, -y, -z'

loop_
_atom_site_label
_atom_site_fract_x
_atom_site_fract_y
_atom_site_fract_z
_atom_site_U_iso_or_equiv
_atom_site_adp_type
_atom_site_calc_flag
_atom_site_refinement_flags
_atom_site_occupancy
_atom_site_type_symbol
O1 1.17189(17) 1.35379(16) 0.54043(12) 0.0682(4) Uani d . 1 O
O2 0.79282(19) 0.46389(17) 0.97699(13) 0.0710(4) Uani d . 1 O
O3 1.25091(15) 0.83294(16) 0.51546(11) 0.0545(3) Uani d . 1 O
N1 1.05558(17) 1.17889(17) 0.67427(12) 0.0477(4) Uani d . 1 N
N2 0.96952(18) 1.13946(18) 0.77413(12) 0.0492(4) Uani d . 1 N
C1 0.9387(2) 0.9987(2) 0.79169(14) 0.0455(4) Uani d . 1 C
C2 0.9983(2) 0.9281(2) 0.69936(15) 0.0484(4) Uani d . 1 C
H2A 0.9130 0.9316 0.6587 0.058 Uiso calc R 1 H
H2B 1.0576 0.8162 0.7265 0.058 Uiso calc R 1 H
C3 1.10410(19) 1.0426(2) 0.62820(14) 0.0436(4) Uani d . 1 C
H3 1.0788 1.0806 0.5510 0.052 Uiso calc R 1 H
C4 1.0949(2) 1.3265(2) 0.62799(16) 0.0526(4) Uani d . 1 C
C5 1.0405(3) 1.4474(2) 0.6901(2) 0.0719(6) Uani d . 1 C
H5A 0.9828 1.4003 0.7569 0.108 Uiso calc R 1 H
H5B 0.9742 1.5444 0.6457 0.108 Uiso calc R 1 H
H5C 1.1297 1.4749 0.7073 0.108 Uiso calc R 1 H
C6 0.8491(2) 0.9276(2) 0.88997(15) 0.0499(4) Uani d . 1 C
H6 0.8128 0.9881 0.9380 0.060 Uiso calc R 1 H
C7 0.8139(2) 0.7820(2) 0.91764(14) 0.0467(4) Uani d . 1 C
H7 0.8550 0.7194 0.8713 0.056 Uiso calc R 1 H
C8 0.7164(2) 0.7119(2) 1.01440(14) 0.0462(4) Uani d . 1 C
C9 0.6272(2) 0.8038(2) 1.07940(15) 0.0563(5) Uani d . 1 C
H9 0.6312 0.9129 1.0614 0.068 Uiso calc R 1 H
C10 0.5334(3) 0.7378(3) 1.16930(17) 0.0676(6) Uani d . 1 C
H10 0.4745 0.8017 1.2110 0.081 Uiso calc R 1 H
C11 0.5278(3) 0.5766(3) 1.19671(17) 0.0682(6) Uani d . 1 C
H11 0.4655 0.5312 1.2578 0.082 Uiso calc R 1 H
C12 0.6131(3) 0.4813(2) 1.13486(17) 0.0626(5) Uani d . 1 C
H12 0.6082 0.3722 1.1542 0.075 Uiso calc R 1 H
C13 0.7063(2) 0.5481(2) 1.04370(15) 0.0513(4) Uani d . 1 C
C14 1.27648(19) 0.96288(19) 0.63860(13) 0.0412(4) Uani d . 1 C
C15 1.3654(2) 0.9879(2) 0.70772(16) 0.0535(4) Uani d . 1 C
H15 1.3192 1.0566 0.7493 0.064 Uiso calc R 1 H
C16 1.5236(2) 0.9114(2) 0.71575(19) 0.0644(5) Uani d . 1 C
H16 1.5820 0.9269 0.7638 0.077 Uiso calc R 1 H
C17 1.5928(2) 0.8134(2) 0.65284(19) 0.0629(5) Uani d . 1 C
H17 1.6993 0.7651 0.6567 0.075 Uiso calc R 1 H
C18 1.5065(2) 0.7854(2) 0.58373(16) 0.0524(4) Uani d . 1 C
H18 1.5543 0.7187 0.5411 0.063 Uiso calc R 1 H
C19 1.34815(19) 0.85740(19) 0.57847(13) 0.0431(4) Uani d . 1 C
C20 0.7781(3) 0.3022(2) 0.9964(2) 0.0706(6) Uani d . 1 C
H20A 0.8453 0.2577 0.9437 0.106 Uiso calc R 1 H
H20B 0.6714 0.3030 0.9893 0.106 Uiso calc R 1 H
H20C 0.8078 0.2361 1.0692 0.106 Uiso calc R 1 H
C21 1.3135(3) 0.7138(3) 0.46161(19) 0.0706(6) Uani d . 1 C
H21A 1.2344 0.7083 0.4205 0.106 Uiso calc R 1 H
H21B 1.3475 0.6091 0.5153 0.106 Uiso calc R 1 H
H21C 1.4011 0.7435 0.4126 0.106 Uiso calc R 1 H

loop_
_atom_site_aniso_label
_atom_site_aniso_U_11
_atom_site_aniso_U_22
_atom_site_aniso_U_33
_atom_site_aniso_U_12
_atom_site_aniso_U_13
_atom_site_aniso_U_23
O1 0.0705(9) 0.0500(8) 0.0725(9) -0.0156(7) 0.0224(7) -0.0143(7)
O2 0.0852(10) 0.0495(8) 0.0843(10) -0.0225(7) 0.0203(8) -0.0337(7)
O3 0.0553(7) 0.0567(8) 0.0592(7) -0.0071(6) -0.0039(6) -0.0317(6)
N1 0.0505(8) 0.0411(8) 0.0521(8) -0.0124(6) 0.0108(6) -0.0198(6)
N2 0.0546(8) 0.0446(8) 0.0503(8) -0.0146(6) 0.0100(6) -0.0200(6)
C1 0.0458(9) 0.0431(9) 0.0509(9) -0.0124(7) 0.0016(7) -0.0193(7)
C2 0.0469(9) 0.0492(10) 0.0561(10) -0.0153(7) 0.0043(7) -0.0252(8)
C3 0.0444(9) 0.0433(9) 0.0453(9) -0.0099(7) 0.0023(7) -0.0188(7)
C4 0.0497(10) 0.0407(9) 0.0616(11) -0.0090(7) 0.0059(8) -0.0136(8)
C5 0.0860(15) 0.0432(10) 0.0859(15) -0.0185(10) 0.0149(12) -0.0251(10)
C6 0.0575(10) 0.0478(10) 0.0482(9) -0.0163(8) 0.0060(8) -0.0207(8)
C7 0.0494(9) 0.0457(9) 0.0475(9) -0.0125(7) 0.0001(7) -0.0179(7)
C8 0.0535(10) 0.0435(9) 0.0443(9) -0.0146(7) -0.0031(7) -0.0144(7)
C9 0.0750(13) 0.0469(10) 0.0511(10) -0.0218(9) 0.0068(9) -0.0192(8)
C10 0.0900(15) 0.0622(12) 0.0553(11) -0.0269(11) 0.0176(10) -0.0264(10)
C11 0.0883(15) 0.0605(12) 0.0520(11) -0.0289(11) 0.0143(10) -0.0118(9)
C12 0.0780(14) 0.0433(10) 0.0623(12) -0.0221(9) 0.0034(10) -0.0085(9)
C13 0.0583(10) 0.0432(9) 0.0532(10) -0.0131(8) -0.0014(8) -0.0159(8)
C14 0.0438(9) 0.0368(8) 0.0423(8) -0.0123(7) 0.0003(7) -0.0103(6)
C15 0.0586(11) 0.0469(10) 0.0583(11) -0.0125(8) -0.0103(8) -0.0179(8)
C16 0.0590(11) 0.0540(11) 0.0837(14) -0.0155(9) -0.0250(10) -0.0157(10)
C17 0.0425(10) 0.0457(10) 0.0931(15) -0.0106(8) -0.0082(10) -0.0105(10)
C18 0.0466(9) 0.0403(9) 0.0634(11) -0.0096(7) 0.0081(8) -0.0126(8)
C19 0.0444(9) 0.0385(8) 0.0439(8) -0.0124(7) 0.0033(7) -0.0100(7)
C20 0.0829(15) 0.0463(11) 0.0886(16) -0.0135(10) -0.0038(12) -0.0302(11)
C21 0.0820(15) 0.0675(13) 0.0727(14) -0.0090(11) -0.0012(11) -0.0425(11)

loop_
_atom_type_symbol
_atom_type_description
_atom_type_scat_dispersion_real
_atom_type_scat_dispersion_imag
_atom_type_scat_source
C C 0.0181 0.0091 'International Tables Vol C Tables 4.2.6.8 and 6.1.1.4'
H H 0.0000 0.0000 'International Tables Vol C Tables 4.2.6.8 and 6.1.1.4'
N N 0.0311 0.0180 'International Tables Vol C Tables 4.2.6.8 and 6.1.1.4'
O O 0.0492 0.0322 'International Tables Vol C Tables 4.2.6.8 and 6.1.1.4'

loop_
_geom_angle_atom_site_label_1
_geom_angle_atom_site_label_2
_geom_angle_atom_site_label_3
_geom_angle
C13 O2 C20 118.30(17)
C19 O3 C21 117.55(15)
C4 N1 N2 122.38(14)
C4 N1 C3 124.83(14)
N2 N1 C3 112.74(13)
C1 N2 N1 108.16(14)
N2 C1 C6 120.16(15)
N2 C1 C2 113.56(15)
C6 C1 C2 126.21(15)
C1 C2 C3 102.15(13)
C1 C2 H2A 111.3
C3 C2 H2A 111.3
C1 C2 H2B 111.3
C3 C2 H2B 111.3
H2A C2 H2B 109.2
N1 C3 C14 112.34(14)
N1 C3 C2 101.09(13)
C14 C3 C2 112.46(14)
N1 C3 H3 110.2
C14 C3 H3 110.2
C2 C3 H3 110.2
O1 C4 N1 119.48(17)
O1 C4 C5 123.49(17)
N1 C4 C5 117.03(16)
C4 C5 H5A 109.5
C4 C5 H5B 109.5
H5A C5 H5B 109.5
C4 C5 H5C 109.5
H5A C5 H5C 109.5
H5B C5 H5C 109.5
C7 C6 C1 125.21(16)
C7 C6 H6 117.4
C1 C6 H6 117.4
C6 C7 C8 125.73(16)
C6 C7 H7 117.1
C8 C7 H7 117.1
C9 C8 C13 117.32(16)
C9 C8 C7 122.27(16)
C13 C8 C7 120.38(16)
C10 C9 C8 121.95(18)
C10 C9 H9 119.0
C8 C9 H9 119.0
C11 C10 C9 119.3(2)
C11 C10 H10 120.3
C9 C10 H10 120.3
C10 C11 C12 120.82(19)
C10 C11 H11 119.6
C12 C11 H11 119.6
C11 C12 C13 119.91(18)
C11 C12 H12 120.0
C13 C12 H12 120.0
O2 C13 C12 123.99(17)
O2 C13 C8 115.36(16)
C12 C13 C8 120.65(17)
C15 C14 C19 118.48(16)
C15 C14 C3 122.26(15)
C19 C14 C3 119.24(14)
C14 C15 C16 120.62(18)
C14 C15 H15 119.7
C16 C15 H15 119.7
C17 C16 C15 119.88(19)
C17 C16 H16 120.1
C15 C16 H16 120.1
C16 C17 C18 120.68(18)
C16 C17 H17 119.7
C18 C17 H17 119.7
C17 C18 C19 119.34(18)
C17 C18 H18 120.3
C19 C18 H18 120.3
O3 C19 C18 123.94(16)
O3 C19 C14 115.15(14)
C18 C19 C14 120.91(16)
O2 C20 H20A 109.5
O2 C20 H20B 109.5
H20A C20 H20B 109.5
O2 C20 H20C 109.5
H20A C20 H20C 109.5
H20B C20 H20C 109.5
O3 C21 H21A 109.5
O3 C21 H21B 109.5
H21A C21 H21B 109.5
O3 C21 H21C 109.5
H21A C21 H21C 109.5
H21B C21 H21C 109.5

loop_
_geom_bond_atom_site_label_1
_geom_bond_atom_site_label_2
_geom_bond_distance
_geom_bond_publ_flag
O1 C4 1.218(2) yes
O2 C13 1.361(2) yes
O2 C20 1.416(2) yes
O3 C19 1.371(2) yes
O3 C21 1.419(2) yes
N1 C4 1.361(2) yes
N1 N2 1.385(2) yes
N1 C3 1.474(2) yes
N2 C1 1.292(2) yes
C1 C6 1.438(2) yes
C1 C2 1.505(2) yes
C2 C3 1.539(2) yes
C2 H2A 0.9700 ?
C2 H2B 0.9700 ?
C3 C14 1.512(2) yes
C3 H3 0.9800 yes
C4 C5 1.502(3) yes
C5 H5A 0.9600 ?
C5 H5B 0.9600 ?
C5 H5C 0.9600 ?
C6 C7 1.332(2) yes
C6 H6 0.9300 ?
C7 C8 1.462(2) yes
C7 H7 0.9300 ?
C8 C9 1.396(2) yes
C8 C13 1.404(2) yes
C9 C10 1.377(3) yes
C9 H9 0.9300 ?
C10 C11 1.372(3) yes
C10 H10 0.9300 ?
C11 C12 1.376(3) yes
C11 H11 0.9300 ?
C12 C13 1.386(3) yes
C12 H12 0.9300 ?
C14 C15 1.381(2) yes
C14 C19 1.394(2) yes
C15 C16 1.391(3) yes
C15 H15 0.9300 ?
C16 C17 1.368(3) yes
C16 H16 0.9300 ?
C17 C18 1.378(3) yes
C17 H17 0.9300 ?
C18 C19 1.384(2) yes
C18 H18 0.9300 yes
C20 H20A 0.9600 ?
C20 H20B 0.9600 ?
C20 H20C 0.9600 ?
C21 H21A 0.9600 ?
C21 H21B 0.9600 ?
C21 H21C 0.9600 ?

loop_
_geom_torsion_atom_site_label_1
_geom_torsion_atom_site_label_2
_geom_torsion_atom_site_label_3
_geom_torsion_atom_site_label_4
_geom_torsion
_geom_torsion_publ_flag
C4 N1 N2 C1 174.28(17) ?
C3 N1 N2 C1 -8.3(2) ?
N1 N2 C1 C6 -179.61(16) ?
N1 N2 C1 C2 -2.3(2) ?
N2 C1 C2 C3 10.9(2) ?
C6 C1 C2 C3 -171.90(17) ?
C4 N1 C3 C14 71.6(2) ?
N2 N1 C3 C14 -105.71(16) ?
C4 N1 C3 C2 -168.27(17) ?
N2 N1 C3 C2 14.38(18) ?
C1 C2 C3 N1 -13.95(17) ?
C1 C2 C3 C14 106.06(16) ?
N2 N1 C4 O1 179.39(17) ?
C3 N1 C4 O1 2.3(3) ?
N2 N1 C4 C5 -0.1(3) ?
C3 N1 C4 C5 -177.17(18) ?
N2 C1 C6 C7 -178.25(18) yes
C2 C1 C6 C7 4.8(3) yes
C1 C6 C7 C8 -176.72(17) yes
C6 C7 C8 C9 11.0(3) ?
C6 C7 C8 C13 -170.60(18) ?
C13 C8 C9 C10 0.4(3) ?
C7 C8 C9 C10 178.84(19) ?
C8 C9 C10 C11 0.4(4) ?
C9 C10 C11 C12 -0.7(4) ?
C10 C11 C12 C13 0.1(4) ?
C20 O2 C13 C12 5.0(3) ?
C20 O2 C13 C8 -174.88(18) ?
C11 C12 C13 O2 -179.1(2) ?
C11 C12 C13 C8 0.8(3) ?
C9 C8 C13 O2 178.84(17) ?
C7 C8 C13 O2 0.4(3) ?
C9 C8 C13 C12 -1.1(3) ?
C7 C8 C13 C12 -179.51(18) ?
N1 C3 C14 C15 15.5(2) ?
C2 C3 C14 C15 -97.77(19) ?
N1 C3 C14 C19 -165.99(14) ?
C2 C3 C14 C19 80.75(18) ?
C19 C14 C15 C16 1.0(3) ?
C3 C14 C15 C16 179.50(17) ?
C14 C15 C16 C17 1.5(3) ?
C15 C16 C17 C18 -2.0(3) ?
C16 C17 C18 C19 -0.1(3) ?
C21 O3 C19 C18 6.7(3) ?
C21 O3 C19 C14 -173.55(16) ?
C17 C18 C19 O3 -177.64(16) ?
C17 C18 C19 C14 2.6(3) ?
C15 C14 C19 O3 177.21(15) ?
C3 C14 C19 O3 -1.4(2) ?
C15 C14 C19 C18 -3.0(2) ?
C3 C14 C19 C18 178.37(15) ?

loop_
_cod_related_entry_id
_cod_related_entry_database
_cod_related_entry_code
1 ChemSpider 4880314
